data_6000477
loop_
_publ_author_name
'Riou-Cavellec, M.'
'Sanselme, M.'
'Greneche, J. M.'
'Ferey, G.'

_publ_section_title
;
 Hydrothermal synthesis, structural approach, magnetic and Mossbauer study
 of the layered Fe(III) carboxyethylphosphonate
 [Fe(OH)(H2O)(O3P-(CH2)(2)-CO2H)] or MIL-37
;
_journal_name_full 'Solid State Sciences'
_journal_page_first 717
_journal_page_last 724
_journal_paper_doi 10.1016/S1293-2558(00)01080-3
_journal_volume 2
_journal_year 2000
_chemical_formula_sum 'C3 H8 Fe O7 P'
_space_group_name_H-M_alt 'P b c 21'
_cell_angle_alpha 90.000
_cell_angle_beta 90.000
_cell_angle_gamma 90.000
_cell_length_a 7.4364
_cell_length_b 9.5646
_cell_length_c 20.4537
_cell_volume 1454.79
_cod_database_code 6000477

loop_
_atom_site_label
_atom_site_fract_x
_atom_site_fract_y
_atom_site_fract_z
? ? ? ?
